data_2014514
loop_
_publ_author_name
'K\"oysal, Yavuz'
'I\,s\?ik, \,Samil'
'Septio\~glu, Ebubekir'
'\"Unsal \,Cal\?i\,s'

_publ_section_title
;
 2-[6-(3-Chlorophenyl)-2,4-dioxoperhydropyrimidin-3-yl]ethyl
 morpholine-4-carbodithioate
;
_journal_issue 10
_journal_name_full 'Acta Crystallographica Section C'
_journal_page_first o757
_journal_page_last o758
_journal_paper_doi 10.1107/S0108270104018852
_journal_volume 60
_journal_year 2004
_chemical_formula_iupac 'C17 H20 Cl N3 O3 S2'
_chemical_formula_moiety 'C17 H20 Cl N3 O3 S2'
_chemical_formula_sum 'C17 H20 Cl N3 O3 S2'
_chemical_formula_weight 413.93
_chemical_name_systematic
;
2-[6-(3-Chlorophenyl)-2,4-dioxoperhydropyrimidin-3-yl]ethyl
morpholine-4-carbodithioate
;
_space_group_IT_number 14
_symmetry_cell_setting monoclinic
_symmetry_space_group_name_Hall '-P 2ybc'
_symmetry_space_group_name_H-M 'P 1 21/c 1'
_atom_sites_solution_hydrogens geom
_atom_sites_solution_primary direct
_atom_sites_solution_secondary difmap
_cell_angle_alpha 90.00
_cell_angle_beta 99.692(10)
_cell_angle_gamma 90.00
_cell_formula_units_Z 4
_cell_length_a 10.2010(12)
_cell_length_b 5.0606(4)
_cell_length_c 36.290(5)
_cell_measurement_reflns_used 5107
_cell_measurement_temperature 293(2)
_cell_measurement_theta_max 27.52
_cell_measurement_theta_min 2.02
_cell_volume 1846.7(4)
_computing_cell_refinement X-AREA
_computing_data_collection 'X-AREA (Stoe & Cie, 2002)'
_computing_data_reduction 'X-RED32 (Stoe & Cie, 2002)'
_computing_molecular_graphics 'ORTEPIII (Burnett & Johnson, 1996)'
_computing_publication_material 'WinGX (Farrugia, 1997) and PARST (Nardelli, 1995)'
_computing_structure_refinement 'SHELXL97 (Sheldrick, 1997)'
_computing_structure_solution 'SHELXS97 (Sheldrick, 1997)'
_diffrn_ambient_temperature 293(2)
_diffrn_detector_area_resol_mean 6.67
_diffrn_measured_fraction_theta_full 0.994
_diffrn_measured_fraction_theta_max 0.994
_diffrn_measurement_device_type 'Stoe IPDS-2'
_diffrn_measurement_method \w
_diffrn_radiation_monochromator graphite
_diffrn_radiation_source 'fine-focus sealed tube'
_diffrn_radiation_type MoK\a
_diffrn_radiation_wavelength 0.71073
_diffrn_reflns_av_R_equivalents 0.1158
_diffrn_reflns_av_sigmaI/netI 0.1829
_diffrn_reflns_limit_h_max 12
_diffrn_reflns_limit_h_min -12
_diffrn_reflns_limit_k_max 6
_diffrn_reflns_limit_k_min -6
_diffrn_reflns_limit_l_max 44
_diffrn_reflns_limit_l_min -44
_diffrn_reflns_number 13939
_diffrn_reflns_theta_full 26.00
_diffrn_reflns_theta_max 26.00
_diffrn_reflns_theta_min 2.03
_diffrn_standards_decay_% 0
_diffrn_standards_interval_count 0
_diffrn_standards_interval_time 0
_diffrn_standards_number 0
_exptl_absorpt_coefficient_mu 0.456
_exptl_absorpt_correction_type none
_exptl_crystal_colour colourless
_exptl_crystal_density_diffrn 1.489
_exptl_crystal_density_meas ?
_exptl_crystal_density_method 'not measured'
_exptl_crystal_description plate
_exptl_crystal_F_000 864
_exptl_crystal_size_max 0.500
_exptl_crystal_size_mid 0.197
_exptl_crystal_size_min 0.020
_refine_diff_density_max 0.251
_refine_diff_density_min -0.660
_refine_ls_extinction_method none
_refine_ls_goodness_of_fit_ref 1.021
_refine_ls_hydrogen_treatment constr
_refine_ls_matrix_type full
_refine_ls_number_parameters 237
_refine_ls_number_reflns 4241
_refine_ls_number_restraints 12
_refine_ls_restrained_S_all 1.058
_refine_ls_R_factor_all 0.0334
_refine_ls_R_factor_gt 0.0318
_refine_ls_shift/su_max 0.003
_refine_ls_shift/su_mean 0.000
_refine_ls_structure_factor_coef Fsqd
_refine_ls_weighting_details 'calc w = 1/[\s^2^(Fo^2^)+(0.0756P)^2^] where P=(Fo^2^+2Fc^2^)/3'
_refine_ls_weighting_scheme calc
_refine_ls_wR_factor_gt 0.1146
_refine_ls_wR_factor_ref 0.1206
_reflns_number_gt 1270
_reflns_number_total 3610
_reflns_threshold_expression I>2\s(I)
_cod_data_source_file ob1189.cif
_cod_data_source_block I
_cod_depositor_comments
;
The following automatic conversions were performed:

'_exptl_crystal_density_meas' value 'not measured' was changed to '?'
- the value is perceived as not measured.

Automatic conversion script
Id: cif_fix_values 3008 2015-01-20 13:52:24Z robertas 
;
_cod_original_cell_volume 1846.6(4)
_cod_original_sg_symbol_H-M 'P 21/c'
_cod_database_code 2014514

loop_
_symmetry_equiv_pos_as_xyz
'x, y, z'
'-x, y+1/2, -z+1/2'
'-x, -y, -z'
'x, -y-1/2, z-1/2'

loop_
_atom_site_label
_atom_site_fract_x
_atom_site_fract_y
_atom_site_fract_z
_atom_site_U_iso_or_equiv
_atom_site_adp_type
_atom_site_calc_flag
_atom_site_refinement_flags
_atom_site_occupancy
_atom_site_disorder_assembly
_atom_site_disorder_group
_atom_site_type_symbol
Cl3 0.88009(6) 0.90951(19) 0.954720(15) 0.1002(3) Uani d . 1 . . Cl
S1 0.70143(4) 1.04625(9) 0.647237(11) 0.05424(14) Uani d . 1 . . S
S2 0.90134(4) 0.70364(9) 0.617910(12) 0.05593(14) Uani d . 1 . . S
O2 0.55995(9) 0.5955(2) 0.73200(3) 0.0436(2) Uani d . 1 . . O
O4 0.95636(11) 0.9922(2) 0.77300(3) 0.0529(3) Uani d . 1 . . O
N1 0.67375(11) 0.4770(2) 0.78828(3) 0.0415(3) Uani d . 1 . . N
H1 0.6202 0.3470 0.7894 0.050 Uiso calc R 1 . . H
N3 0.75303(10) 0.8114(2) 0.75390(3) 0.0326(2) Uani d . 1 . . N
C2 0.65567(12) 0.6215(3) 0.75687(3) 0.0353(3) Uani d . 1 . . C
C4 0.87680(12) 0.8260(2) 0.77732(3) 0.0357(3) Uani d . 1 . . C
C5 0.90031(12) 0.6139(3) 0.80604(4) 0.0379(3) Uani d . 1 . . C
H5A 0.9647 0.6770 0.8269 0.046 Uiso calc R 1 . . H
H5B 0.9393 0.4630 0.7954 0.046 Uiso calc R 1 . . H
C6 0.77662(14) 0.5217(3) 0.82082(4) 0.0425(3) Uani d . 1 . . C
H6 0.7973 0.3510 0.8332 0.051 Uiso calc R 1 . . H
C11 0.73705(12) 0.7097(3) 0.84928(4) 0.0367(3) Uani d . 1 . . C
C12 0.81392(13) 0.7219(3) 0.88428(4) 0.0478(3) Uani d . 1 . . C
H12 0.8875 0.6119 0.8902 0.057 Uiso calc R 1 . . H
C13 0.78205(14) 0.8973(4) 0.91069(4) 0.0532(4) Uani d . 1 . . C
C14 0.67551(17) 1.0636(4) 0.90310(5) 0.0566(4) Uani d . 1 . . C
H14 0.6560 1.1825 0.9209 0.068 Uiso calc R 1 . . H
C15 0.59828(17) 1.0500(3) 0.86840(6) 0.0583(4) Uani d . 1 . . C
H15 0.5249 1.1609 0.8629 0.070 Uiso calc R 1 . . H
C16 0.62646(14) 0.8756(3) 0.84134(4) 0.0473(3) Uani d . 1 . . C
H16 0.5721 0.8691 0.8181 0.057 Uiso calc R 1 . . H
C27 0.77716(15) 0.9175(3) 0.61088(4) 0.0464(3) Uani d . 1 . . C
C28 0.75912(14) 0.8381(3) 0.68641(4) 0.0413(3) Uani d . 1 . . C
H28A 0.7128 0.6700 0.6838 0.050 Uiso calc R 1 A . H
H28B 0.8537 0.8053 0.6884 0.050 Uiso calc R 1 . . H
C29 0.73048(15) 0.9845(3) 0.72098(4) 0.0426(3) Uani d . 1 . . C
H29A 0.7878 1.1381 0.7255 0.051 Uiso calc R 1 . . H
H29B 0.6390 1.0452 0.7167 0.051 Uiso calc R 1 . . H
O21A 0.6463(10) 1.292(2) 0.5115(3) 0.078(2) Uani d PD 0.50 A -1 O
N24A 0.7161(17) 0.993(5) 0.5768(3) 0.061(3) Uani d PD 0.50 A -1 N
C22A 0.6017(3) 1.3522(6) 0.54540(9) 0.0492(6) Uiso d PD 0.50 A -1 C
H22A 0.6653 1.4686 0.5603 0.059 Uiso calc PR 0.50 A -1 H
H22B 0.5172 1.4438 0.5400 0.059 Uiso calc PR 0.50 A -1 H
C23A 0.5871(3) 1.1218(6) 0.56569(9) 0.0498(6) Uiso d PD 0.50 A -1 C
H23A 0.5264 1.0019 0.5505 0.060 Uiso calc PR 0.50 A -1 H
H23B 0.5496 1.1656 0.5878 0.060 Uiso calc PR 0.50 A -1 H
C25A 0.7616(4) 0.9482(6) 0.54117(10) 0.0481(7) Uiso d PD 0.50 A -1 C
H25A 0.8469 0.8586 0.5458 0.058 Uiso calc PR 0.50 A -1 H
H25B 0.6988 0.8337 0.5257 0.058 Uiso calc PR 0.50 A -1 H
C26A 0.7744(3) 1.1789(6) 0.52222(9) 0.0489(6) Uiso d PD 0.50 A -1 C
H26A 0.8141 1.1432 0.5002 0.059 Uiso calc PR 0.50 A -1 H
H26B 0.8317 1.3008 0.5381 0.059 Uiso calc PR 0.50 A -1 H
O21B 0.6208(10) 1.238(2) 0.5072(3) 0.078(2) Uani d PD 0.50 A -2 O
N24B 0.7310(17) 1.039(5) 0.5777(3) 0.061(3) Uani d PD 0.50 A -2 N
C22B 0.5417(3) 1.2155(6) 0.53547(8) 0.0485(6) Uiso d PD 0.50 A -2 C
H22C 0.4984 1.0442 0.5339 0.058 Uiso calc PR 0.50 A -2 H
H22D 0.4733 1.3508 0.5321 0.058 Uiso calc PR 0.50 A -2 H
C23B 0.6305(3) 1.2476(7) 0.57405(9) 0.0495(6) Uiso d PD 0.50 A -2 C
H23C 0.6727 1.4199 0.5759 0.059 Uiso calc PR 0.50 A -2 H
H23D 0.5774 1.2321 0.5938 0.059 Uiso calc PR 0.50 A -2 H
C25B 0.8085(3) 1.0127(7) 0.54752(9) 0.0469(7) Uiso d PD 0.50 A -2 C
H25C 0.8572 0.8471 0.5499 0.056 Uiso calc PR 0.50 A -2 H
H25D 0.8719 1.1565 0.5485 0.056 Uiso calc PR 0.50 A -2 H
C26B 0.7091(3) 1.0196(6) 0.50967(9) 0.0481(6) Uiso d PD 0.50 A -2 C
H26C 0.7591 1.0279 0.4892 0.058 Uiso calc PR 0.50 A -2 H
H26D 0.6578 0.8573 0.5070 0.058 Uiso calc PR 0.50 A -2 H

loop_
_atom_site_aniso_label
_atom_site_aniso_U_11
_atom_site_aniso_U_22
_atom_site_aniso_U_33
_atom_site_aniso_U_12
_atom_site_aniso_U_13
_atom_site_aniso_U_23
Cl3 0.0807(4) 0.1683(7) 0.0473(3) 0.0141(4) -0.0014(2) -0.0300(3)
S1 0.0624(3) 0.0640(3) 0.0370(2) 0.01415(17) 0.01040(17) 0.00937(15)
S2 0.0561(3) 0.0635(3) 0.0479(2) 0.00682(17) 0.00789(18) -0.00020(17)
O2 0.0330(4) 0.0544(6) 0.0406(5) -0.0025(4) -0.0020(4) -0.0039(4)
O4 0.0451(5) 0.0570(6) 0.0553(7) -0.0166(5) 0.0049(5) -0.0051(5)
N1 0.0448(6) 0.0415(6) 0.0353(6) -0.0137(4) -0.0013(5) 0.0057(4)
N3 0.0324(5) 0.0384(5) 0.0266(5) -0.0039(4) 0.0037(4) 0.0007(4)
C2 0.0346(6) 0.0399(6) 0.0312(6) 0.0038(4) 0.0049(5) -0.0036(4)
C4 0.0364(6) 0.0389(6) 0.0323(6) 0.0011(5) 0.0069(5) -0.0066(4)
C5 0.0328(6) 0.0445(6) 0.0351(6) 0.0055(5) 0.0017(5) -0.0049(5)
C6 0.0428(7) 0.0450(7) 0.0375(7) 0.0046(5) 0.0003(5) 0.0080(5)
C11 0.0329(5) 0.0444(6) 0.0339(6) -0.0062(5) 0.0084(5) 0.0074(5)
C12 0.0355(6) 0.0632(9) 0.0453(8) 0.0063(6) 0.0083(6) -0.0048(6)
C13 0.0398(7) 0.0793(11) 0.0408(8) -0.0024(7) 0.0079(6) -0.0090(7)
C14 0.0537(9) 0.0636(9) 0.0557(9) 0.0015(7) 0.0186(7) -0.0116(7)
C15 0.0519(9) 0.0574(9) 0.0675(11) 0.0159(7) 0.0150(8) 0.0025(7)
C16 0.0389(7) 0.0582(8) 0.0442(7) 0.0058(6) 0.0052(6) 0.0070(6)
C27 0.0480(7) 0.0549(8) 0.0349(7) -0.0037(6) 0.0029(6) 0.0042(5)
C28 0.0441(7) 0.0482(7) 0.0324(6) -0.0008(5) 0.0088(5) 0.0015(5)
C29 0.0487(7) 0.0429(6) 0.0351(7) 0.0021(5) 0.0034(5) 0.0035(5)
O21A 0.092(3) 0.092(4) 0.0519(19) 0.012(3) 0.015(2) 0.022(2)
N24A 0.055(3) 0.092(6) 0.0360(8) 0.018(4) 0.0103(13) 0.0107(19)
O21B 0.092(3) 0.092(4) 0.0519(19) 0.012(3) 0.015(2) 0.022(2)
N24B 0.055(3) 0.092(6) 0.0360(8) 0.018(4) 0.0103(13) 0.0107(19)

loop_
_atom_type_symbol
_atom_type_description
_atom_type_scat_dispersion_real
_atom_type_scat_dispersion_imag
_atom_type_scat_source
C C 0.0033 0.0016 'International Tables Vol C Tables 4.2.6.8 and 6.1.1.4'
H H 0.0000 0.0000 'International Tables Vol C Tables 4.2.6.8 and 6.1.1.4'
Cl Cl 0.1484 0.1585 'International Tables Vol C Tables 4.2.6.8 and 6.1.1.4'
N N 0.0061 0.0033 'International Tables Vol C Tables 4.2.6.8 and 6.1.1.4'
O O 0.0106 0.0060 'International Tables Vol C Tables 4.2.6.8 and 6.1.1.4'
S S 0.1246 0.1234 'International Tables Vol C Tables 4.2.6.8 and 6.1.1.4'

loop_
_geom_angle_atom_site_label_1
_geom_angle_atom_site_label_2
_geom_angle_atom_site_label_3
_geom_angle
C27 S1 C28 104.50(7)
C2 N1 C6 125.51(11)
C2 N1 H1 117.2
C6 N1 H1 117.2
C2 N3 C4 124.65(10)
C2 N3 C29 117.18(10)
C4 N3 C29 117.66(10)
O2 C2 N1 123.28(12)
O2 C2 N3 120.46(12)
N1 C2 N3 116.26(11)
O4 C4 N3 121.29(12)
O4 C4 C5 124.47(13)
N3 C4 C5 114.19(11)
C4 C5 C6 114.96(10)
C4 C5 H5A 108.5
C6 C5 H5A 108.5
C4 C5 H5B 108.5
C6 C5 H5B 108.5
H5A C5 H5B 107.5
N1 C6 C11 114.39(11)
N1 C6 C5 106.72(11)
C11 C6 C5 112.37(11)
N1 C6 H6 107.7
C11 C6 H6 107.7
C5 C6 H6 107.7
C12 C11 C16 118.54(13)
C12 C11 C6 118.90(12)
C16 C11 C6 122.55(12)
C11 C12 C13 120.23(14)
C11 C12 H12 119.9
C13 C12 H12 119.9
C14 C13 C12 121.81(15)
C14 C13 Cl3 118.62(13)
C12 C13 Cl3 119.56(13)
C13 C14 C15 118.01(15)
C13 C14 H14 121.0
C15 C14 H14 121.0
C14 C15 C16 121.83(15)
C14 C15 H15 119.1
C16 C15 H15 119.1
C15 C16 C11 119.57(14)
C15 C16 H16 120.2
C11 C16 H16 120.2
N24A C27 S2 123.6(4)
N24B C27 S2 125.0(3)
N24A C27 S1 113.0(3)
N24B C27 S1 111.3(4)
S2 C27 S1 123.21(9)
C29 C28 S1 106.52(9)
C29 C28 H28A 110.4
S1 C28 H28A 110.4
C29 C28 H28B 110.4
S1 C28 H28B 110.4
H28A C28 H28B 108.6
N3 C29 C28 110.70(11)
N3 C29 H29A 109.5
C28 C29 H29A 109.5
N3 C29 H29B 109.5
C28 C29 H29B 109.5
H29A C29 H29B 108.1
C22A O21A C26A 105.2(7)
C27 N24A C25A 127.0(6)
C27 N24A C23A 129.5(6)
C25A N24A C23A 103.4(7)
C23A C22A O21A 110.9(5)
C23A C22A H22A 109.5
O21A C22A H22A 109.5
C23A C22A H22B 109.5
O21A C22A H22B 109.5
H22A C22A H22B 108.0
C22A C23A N24A 110.1(9)
C22A C23A H23A 109.6
N24A C23A H23A 109.6
C22A C23A H23B 109.6
N24A C23A H23B 109.6
H23A C23A H23B 108.1
C26A C25A N24A 112.4(9)
C26A C25A H25A 109.1
N24A C25A H25A 109.1
C26A C25A H25B 109.1
N24A C25A H25B 109.1
H25A C25A H25B 107.8
C25A C26A O21A 108.7(6)
C25A C26A H26A 110.0
O21A C26A H26A 110.0
C25A C26A H26B 110.0
O21A C26A H26B 110.0
H26A C26A H26B 108.3
C22B O21B C26B 109.0(7)
C27 N24B C23B 122.6(6)
C27 N24B C25B 118.0(6)
C23B N24B C25B 117.3(8)
O21B C22B C23B 109.3(5)
O21B C22B H22C 109.8
C23B C22B H22C 109.8
O21B C22B H22D 109.8
C23B C22B H22D 109.8
H22C C22B H22D 108.3
N24B C23B C22B 107.6(8)
N24B C23B H23C 110.2
C22B C23B H23C 110.2
N24B C23B H23D 110.2
C22B C23B H23D 110.2
H23C C23B H23D 108.5
N24B C25B C26B 107.7(7)
N24B C25B H25C 110.2
C26B C25B H25C 110.2
N24B C25B H25D 110.2
C26B C25B H25D 110.2
H25C C25B H25D 108.5
O21B C26B C25B 112.6(5)
O21B C26B H26C 109.1
C25B C26B H26C 109.1
O21B C26B H26D 109.1
C25B C26B H26D 109.1
H26C C26B H26D 107.8

loop_
_geom_bond_atom_site_label_1
_geom_bond_atom_site_label_2
_geom_bond_site_symmetry_2
_geom_bond_distance
_geom_bond_publ_flag
Cl3 C13 . 1.7375(17) ?
S1 C27 . 1.7621(16) y
S1 C28 . 1.7875(14) y
S2 C27 . 1.6530(16) y
O2 C2 . 1.2201(15) y
O4 C4 . 1.1974(17) y
N1 C2 . 1.3405(17) y
N1 C6 . 1.4592(17) y
N1 H1 . 0.86 ?
N3 C2 . 1.3993(16) y
N3 C4 . 1.4003(15) y
N3 C29 . 1.4680(16) ?
C4 C5 . 1.4873(18) y
C5 C6 . 1.5249(19) y
C5 H5A . 0.97 ?
C5 H5B . 0.97 ?
C6 C11 . 1.5082(19) ?
C6 H6 . 0.98 ?
C11 C12 . 1.3773(19) ?
C11 C16 . 1.3968(19) ?
C12 C13 . 1.385(2) ?
C12 H12 . 0.93 ?
C13 C14 . 1.365(2) ?
C14 C15 . 1.370(3) ?
C14 H14 . 0.93 ?
C15 C16 . 1.386(2) ?
C15 H15 . 0.93 ?
C16 H16 . 0.93 ?
C27 N24A . 1.344(11) ?
C27 N24B . 1.364(10) ?
C28 C29 . 1.5271(19) ?
C28 H28A . 0.97 ?
C28 H28B . 0.97 ?
C29 H29A . 0.97 ?
C29 H29B . 0.97 ?
O21A C22A . 1.415(8) ?
O21A C26A . 1.420(8) ?
N24A C25A . 1.462(8) ?
N24A C23A . 1.463(9) ?
C22A C23A . 1.401(4) ?
C22A H22A . 0.97 ?
C22A H22B . 0.97 ?
C23A H23A . 0.97 ?
C23A H23B . 0.97 ?
C25A C26A . 1.372(4) ?
C25A H25A . 0.97 ?
C25A H25B . 0.97 ?
C26A H26A . 0.97 ?
C26A H26B . 0.97 ?
O21B C22B . 1.414(8) ?
O21B C26B . 1.419(8) ?
N24B C23B . 1.461(9) ?
N24B C25B . 1.461(8) ?
C22B C23B . 1.543(4) ?
C22B H22C . 0.97 ?
C22B H22D . 0.97 ?
C23B H23C . 0.97 ?
C23B H23D . 0.97 ?
C25B C26B . 1.565(4) ?
C25B H25C . 0.97 ?
C25B H25D . 0.97 ?
C26B H26C . 0.97 ?
C26B H26D . 0.97 ?

loop_
_geom_hbond_atom_site_label_D
_geom_hbond_atom_site_label_H
_geom_hbond_atom_site_label_A
_geom_hbond_site_symmetry_A
_geom_hbond_distance_DH
_geom_hbond_distance_HA
_geom_hbond_distance_DA
_geom_hbond_angle_DHA
_geom_hbond_publ_flag
N1 H1 O2 2_646 0.86 2.26 3.0598(15) 154 y
C16 H16 O2 2_656 0.93 2.37 3.1991(18) 149 y
C5 H5B O4 1_545 0.97 2.53 3.4483(18) 157 y

loop_
_geom_torsion_atom_site_label_1
_geom_torsion_atom_site_label_2
_geom_torsion_atom_site_label_3
_geom_torsion_atom_site_label_4
_geom_torsion
_geom_torsion_publ_flag
C6 N1 C2 O2 -171.78(13) ?
C6 N1 C2 N3 7.37(19) ?
C4 N3 C2 O2 -168.17(12) ?
C29 N3 C2 O2 3.40(17) ?
C4 N3 C2 N1 12.65(17) ?
C29 N3 C2 N1 -175.77(11) ?
C2 N3 C4 O4 179.20(12) ?
C29 N3 C4 O4 7.67(18) ?
C2 N3 C4 C5 1.61(16) ?
C29 N3 C4 C5 -169.92(11) ?
O4 C4 C5 C6 149.10(13) ?
N3 C4 C5 C6 -33.40(15) ?
C2 N1 C6 C11 88.77(17) ?
C2 N1 C6 C5 -36.16(18) ?
C4 C5 C6 N1 47.59(15) ?
C4 C5 C6 C11 -78.56(14) ?
N1 C6 C11 C12 166.07(12) ?
C5 C6 C11 C12 -72.05(16) ?
N1 C6 C11 C16 -15.00(18) ?
C5 C6 C11 C16 106.88(14) ?
C16 C11 C12 C13 -0.6(2) ?
C6 C11 C12 C13 178.36(14) ?
C11 C12 C13 C14 -0.5(3) ?
C11 C12 C13 Cl3 179.91(12) ?
C12 C13 C14 C15 1.0(3) ?
Cl3 C13 C14 C15 -179.35(14) ?
C13 C14 C15 C16 -0.5(3) ?
C14 C15 C16 C11 -0.5(3) ?
C12 C11 C16 C15 1.1(2) ?
C6 C11 C16 C15 -177.85(14) ?
C28 S1 C27 N24A 160.8(13) ?
C28 S1 C27 N24B 173.4(13) ?
C28 S1 C27 S2 -13.72(12) ?
C27 S1 C28 C29 163.95(10) ?
C2 N3 C29 C28 -76.45(14) ?
C4 N3 C29 C28 95.72(14) ?
S1 C28 C29 N3 170.24(9) y
N24B C27 N24A C25A 88(3) ?
S2 C27 N24A C25A -13(3) ?
S1 C27 N24A C25A 172.3(18) ?
N24B C27 N24A C23A -96(4) ?
S2 C27 N24A C23A 162.4(16) ?
S1 C27 N24A C23A -12(3) ?
C26A O21A C22A C23A -63.7(9) ?
O21A C22A C23A N24A 64.0(10) ?
C27 N24A C23A C22A 126(2) ?
C25A N24A C23A C22A -57.4(17) ?
C27 N24A C25A C26A -123(2) ?
C23A N24A C25A C26A 60.1(17) ?
N24A C25A C26A O21A -66.0(10) ?
C22A O21A C26A C25A 63.4(9) ?
N24A C27 N24B C23B 100(3) ?
S2 C27 N24B C23B -173.3(12) ?
S1 C27 N24B C23B -1(2) ?
N24A C27 N24B C25B -97(4) ?
S2 C27 N24B C25B -10(3) ?
S1 C27 N24B C25B 162.7(14) ?
C26B O21B C22B C23B 66.7(9) ?
C27 N24B C23B C22B -144.5(18) ?
C25B N24B C23B C22B 52(2) ?
O21B C22B C23B N24B -59.7(11) ?
C27 N24B C25B C26B 148.7(16) ?
C23B N24B C25B C26B -47(2) ?
C22B O21B C26B C25B -62.8(9) ?
N24B C25B C26B O21B 50.6(11) ?
